data_2226930
loop_
_publ_author_name
'Arman, Hadi D.'
'Tiekink, Edward R. T.'

_publ_section_title
;
 Benzene-1,3-diol--1,4-diazabicyclo[2.2.2]octane (1/1)
;
_journal_coeditor_code HB5588
_journal_issue 8
_journal_name_full 'Acta Crystallographica Section E'
_journal_page_first o2188
_journal_paper_doi 10.1107/S1600536810030199
_journal_volume 66
_journal_year 2010
_chemical_formula_iupac 'C6 H12 N2, C6 H6 O2'
_chemical_formula_moiety 'C6 H12 N2, C6 H6 O2'
_chemical_formula_sum 'C12 H18 N2 O2'
_chemical_formula_weight 222.28
_chemical_name_systematic
;
Benzene-1,3-diol--1,4-diazabicyclo[2.2.2]octane (1/1)
;
_space_group_IT_number 14
_symmetry_cell_setting monoclinic
_symmetry_space_group_name_Hall '-P 2ybc'
_symmetry_space_group_name_H-M 'P 1 21/c 1'
_atom_sites_solution_hydrogens geom
_atom_sites_solution_primary direct
_atom_sites_solution_secondary difmap
_audit_creation_method SHELXL-97
_cell_angle_alpha 90
_cell_angle_beta 112.64(3)
_cell_angle_gamma 90
_cell_formula_units_Z 8
_cell_length_a 9.3620(19)
_cell_length_b 23.645(5)
_cell_length_c 11.072(2)
_cell_measurement_reflns_used 10564
_cell_measurement_temperature 98(2)
_cell_measurement_theta_max 40.2
_cell_measurement_theta_min 2.0
_cell_volume 2262.1(9)
_computing_cell_refinement 'CrystalClear (Molecular Structure Corporation & Rigaku, 2005)'
_computing_data_collection 'CrystalClear (Molecular Structure Corporation & Rigaku, 2005)'
_computing_data_reduction 'CrystalClear (Molecular Structure Corporation & Rigaku, 2005)'
_computing_molecular_graphics 'ORTEP-3 (Farrugia, 1997) and DIAMOND (Brandenburg, 2006)'
_computing_publication_material 'publCIF (Westrip, 2010)'
_computing_structure_refinement 'SHELXL97 (Sheldrick, 2008)'
_computing_structure_solution 'SHELXS97 (Sheldrick, 2008)'
_diffrn_ambient_temperature 98(2)
_diffrn_detector_area_resol_mean 28.5714
_diffrn_measured_fraction_theta_full 0.998
_diffrn_measured_fraction_theta_max 0.998
_diffrn_measurement_device_type 'Rigaku AFC12\K/SATURN724'
_diffrn_measurement_method \w
_diffrn_radiation_monochromator graphite
_diffrn_radiation_source 'fine-focus sealed tube'
_diffrn_radiation_type MoK\a
_diffrn_radiation_wavelength 0.71073
_diffrn_reflns_av_R_equivalents 0.049
_diffrn_reflns_av_sigmaI/netI 0.045
_diffrn_reflns_limit_h_max 11
_diffrn_reflns_limit_h_min -8
_diffrn_reflns_limit_k_max 28
_diffrn_reflns_limit_k_min -25
_diffrn_reflns_limit_l_max 13
_diffrn_reflns_limit_l_min -13
_diffrn_reflns_number 11918
_diffrn_reflns_theta_full 25.0
_diffrn_reflns_theta_max 25.0
_diffrn_reflns_theta_min 2.2
_diffrn_standards_decay_% '< 1'
_diffrn_standards_interval_count 0
_diffrn_standards_number 0
_exptl_absorpt_coefficient_mu 0.090
_exptl_absorpt_correction_T_max 1.000
_exptl_absorpt_correction_T_min 0.423
_exptl_absorpt_correction_type multi-scan
_exptl_absorpt_process_details '(ABSCOR; Higashi, 1995)'
_exptl_crystal_colour colourless
_exptl_crystal_density_diffrn 1.305
_exptl_crystal_density_method 'not measured'
_exptl_crystal_description prism
_exptl_crystal_F_000 960
_exptl_crystal_size_max 0.40
_exptl_crystal_size_mid 0.25
_exptl_crystal_size_min 0.07
_refine_diff_density_max 0.27
_refine_diff_density_min -0.24
_refine_ls_extinction_method none
_refine_ls_goodness_of_fit_ref 1.001
_refine_ls_hydrogen_treatment mixed
_refine_ls_matrix_type full
_refine_ls_number_parameters 301
_refine_ls_number_reflns 3973
_refine_ls_number_restraints 4
_refine_ls_restrained_S_all 1.001
_refine_ls_R_factor_all 0.078
_refine_ls_R_factor_gt 0.064
_refine_ls_shift/su_max_lt 0.001
_refine_ls_shift/su_mean 0.000
_refine_ls_structure_factor_coef Fsqd
_refine_ls_weighting_details 'calc w=1/[\s^2^(Fo^2^)+(0.0661P)^2^+2.685P] where P=(Fo^2^+2Fc^2^)/3'
_refine_ls_weighting_scheme calc
_refine_ls_wR_factor_gt 0.147
_refine_ls_wR_factor_ref 0.157
_reflns_number_gt 3355
_reflns_number_total 3973
_reflns_threshold_expression I>2\s(I)
_cod_data_source_file hb5588.cif
_cod_data_source_block I
_cod_original_cell_volume 2262.1(8)
_cod_original_sg_symbol_H-M 'P 21/c'
_cod_database_code 2226930
_cod_database_fobs_code 2226930

loop_
_symmetry_equiv_pos_as_xyz
'x, y, z'
'-x, y+1/2, -z+1/2'
'-x, -y, -z'
'x, -y-1/2, z-1/2'

loop_
_atom_site_type_symbol
_atom_site_label
_atom_site_fract_x
_atom_site_fract_y
_atom_site_fract_z
_atom_site_U_iso_or_equiv
_atom_site_adp_type
_atom_site_calc_flag
_atom_site_refinement_flags
_atom_site_occupancy
_atom_site_disorder_assembly
_atom_site_disorder_group
O O1 0.6822(2) 1.16554(7) 0.36932(18) 0.0301(5) Uani d D 1 . .
H H1O 0.648(4) 1.1955(8) 0.326(3) 0.045 Uiso d D 1 . .
O O2 0.6063(2) 0.97031(7) 0.37749(18) 0.0314(5) Uani d D 1 . .
H H2O 0.562(4) 0.9413(9) 0.335(3) 0.047 Uiso d D 1 . .
O O3 0.0808(2) 0.41271(7) 0.41406(17) 0.0263(4) Uani d D 1 . .
H H3O 0.051(4) 0.4413(9) 0.364(2) 0.039 Uiso d D 1 . .
O O4 0.1800(2) 0.21654(7) 0.42386(17) 0.0266(4) Uani d D 1 . .
H H4O 0.149(4) 0.1873(8) 0.377(3) 0.040 Uiso d D 1 . .
N N1 0.4071(3) 0.76680(8) 0.2317(2) 0.0228(5) Uani d . 1 . .
N N2 0.4791(3) 0.87151(8) 0.2746(2) 0.0219(5) Uani d . 1 . .
N N3 0.0069(3) 0.01097(8) 0.22198(19) 0.0205(5) Uani d . 1 . .
N N4 0.0848(3) 0.11358(8) 0.30117(19) 0.0202(5) Uani d . 1 . .
C C1 0.2920(3) 0.80228(10) 0.1308(3) 0.0269(6) Uani d . 1 . .
H H1A 0.1892 0.7976 0.1356 0.032 Uiso calc R 1 . .
H H1B 0.2838 0.7901 0.0428 0.032 Uiso calc R 1 . .
C C2 0.3406(3) 0.86513(10) 0.1519(2) 0.0245(6) Uani d . 1 . .
H H2A 0.3639 0.8789 0.0770 0.029 Uiso calc R 1 . .
H H2B 0.2546 0.8881 0.1568 0.029 Uiso calc R 1 . .
C C3 0.5626(3) 0.77703(10) 0.2309(3) 0.0262(6) Uani d . 1 . .
H H3A 0.5622 0.7678 0.1435 0.031 Uiso calc R 1 . .
H H3B 0.6391 0.7522 0.2961 0.031 Uiso calc R 1 . .
C C4 0.6094(3) 0.83966(10) 0.2637(3) 0.0269(6) Uani d . 1 . .
H H4A 0.7005 0.8420 0.3473 0.032 Uiso calc R 1 . .
H H4B 0.6378 0.8564 0.1941 0.032 Uiso calc R 1 . .
C C5 0.4101(4) 0.78343(10) 0.3614(3) 0.0275(6) Uani d . 1 . .
H H5A 0.4911 0.7617 0.4307 0.033 Uiso calc R 1 . .
H H5B 0.3090 0.7747 0.3663 0.033 Uiso calc R 1 . .
C C6 0.4438(4) 0.84720(10) 0.3833(2) 0.0274(6) Uani d . 1 . .
H H6A 0.3528 0.8667 0.3887 0.033 Uiso calc R 1 . .
H H6B 0.5329 0.8532 0.4671 0.033 Uiso calc R 1 . .
C C7 -0.1050(3) 0.05173(10) 0.1344(2) 0.0240(6) Uani d . 1 . .
H H7A -0.2073 0.0464 0.1396 0.029 Uiso calc R 1 . .
H H7B -0.1166 0.0448 0.0429 0.029 Uiso calc R 1 . .
C C8 -0.0488(3) 0.11313(10) 0.1737(2) 0.0240(6) Uani d . 1 . .
H H8A -0.0181 0.1303 0.1057 0.029 Uiso calc R 1 . .
H H8B -0.1342 0.1360 0.1803 0.029 Uiso calc R 1 . .
C C9 0.1632(3) 0.02439(10) 0.2251(3) 0.0241(6) Uani d . 1 . .
H H9A 0.1609 0.0237 0.1350 0.029 Uiso calc R 1 . .
H H9B 0.2378 -0.0046 0.2770 0.029 Uiso calc R 1 . .
C C10 0.2163(3) 0.08326(10) 0.2863(3) 0.0249(6) Uani d . 1 . .
H H10A 0.3018 0.0790 0.3729 0.030 Uiso calc R 1 . .
H H10B 0.2552 0.1055 0.2296 0.030 Uiso calc R 1 . .
C C11 0.0090(3) 0.01896(10) 0.3555(2) 0.0239(6) Uani d . 1 . .
H H11A 0.0908 -0.0050 0.4182 0.029 Uiso calc R 1 . .
H H11B -0.0917 0.0072 0.3572 0.029 Uiso calc R 1 . .
C C12 0.0401(3) 0.08194(10) 0.3972(2) 0.0227(6) Uani d . 1 . .
H H12A -0.0543 0.0989 0.4019 0.027 Uiso calc R 1 . .
H H12B 0.1241 0.0844 0.4850 0.027 Uiso calc R 1 . .
C C13 0.6158(3) 1.11889(10) 0.2989(3) 0.0227(6) Uani d . 1 . .
C C14 0.6381(3) 1.06812(10) 0.3673(2) 0.0237(6) Uani d . 1 . .
H H14 0.6957 1.0678 0.4591 0.028 Uiso calc R 1 . .
C C15 0.5772(3) 1.01792(10) 0.3030(2) 0.0221(5) Uani d . 1 . .
C C16 0.4901(3) 1.01835(10) 0.1682(2) 0.0234(6) Uani d . 1 . .
H H16 0.4480 0.9843 0.1231 0.028 Uiso calc R 1 . .
C C17 0.4663(3) 1.06950(10) 0.1012(2) 0.0245(6) Uani d . 1 . .
H H17 0.4067 1.0700 0.0097 0.029 Uiso calc R 1 . .
C C18 0.5274(3) 1.11975(10) 0.1644(2) 0.0238(6) Uani d . 1 . .
H H18 0.5095 1.1543 0.1171 0.029 Uiso calc R 1 . .
C C19 0.0690(3) 0.36384(10) 0.3458(2) 0.0207(5) Uani d . 1 . .
C C20 0.1297(3) 0.31467(10) 0.4162(2) 0.0219(5) Uani d . 1 . .
H H20 0.1791 0.3161 0.5089 0.026 Uiso calc R 1 . .
C C21 0.1181(3) 0.26331(10) 0.3511(2) 0.0205(5) Uani d . 1 . .
C C22 0.0461(3) 0.26154(10) 0.2147(2) 0.0234(6) Uani d . 1 . .
H H22 0.0377 0.2267 0.1696 0.028 Uiso calc R 1 . .
C C23 -0.0129(3) 0.31076(10) 0.1454(2) 0.0246(6) Uani d . 1 . .
H H23 -0.0601 0.3094 0.0526 0.030 Uiso calc R 1 . .
C C24 -0.0042(3) 0.36198(10) 0.2093(2) 0.0235(6) Uani d . 1 . .
H H24 -0.0473 0.3953 0.1611 0.028 Uiso calc R 1 . .

loop_
_atom_site_aniso_label
_atom_site_aniso_U_11
_atom_site_aniso_U_22
_atom_site_aniso_U_33
_atom_site_aniso_U_12
_atom_site_aniso_U_13
_atom_site_aniso_U_23
O1 0.0397(12) 0.0137(9) 0.0289(10) -0.0014(8) 0.0046(9) -0.0009(7)
O2 0.0439(13) 0.0143(9) 0.0301(10) -0.0031(8) 0.0077(10) 0.0008(7)
O3 0.0398(12) 0.0156(8) 0.0241(9) 0.0037(8) 0.0132(9) 0.0001(7)
O4 0.0385(12) 0.0141(8) 0.0251(9) 0.0026(8) 0.0098(9) 0.0011(7)
N1 0.0286(13) 0.0180(10) 0.0238(11) 0.0002(9) 0.0124(10) -0.0012(8)
N2 0.0272(13) 0.0181(10) 0.0226(11) -0.0002(9) 0.0121(10) 0.0000(8)
N3 0.0256(12) 0.0182(10) 0.0204(10) 0.0006(8) 0.0118(9) -0.0003(8)
N4 0.0245(12) 0.0172(10) 0.0211(10) 0.0004(8) 0.0114(9) 0.0006(8)
C1 0.0279(15) 0.0211(13) 0.0276(13) 0.0016(11) 0.0062(12) -0.0009(10)
C2 0.0265(15) 0.0200(12) 0.0261(13) 0.0020(10) 0.0092(12) 0.0016(10)
C3 0.0283(15) 0.0238(13) 0.0289(13) 0.0026(11) 0.0137(12) -0.0024(10)
C4 0.0273(15) 0.0246(13) 0.0326(14) -0.0010(11) 0.0158(12) -0.0009(11)
C5 0.0372(17) 0.0230(13) 0.0262(13) -0.0039(11) 0.0164(13) 0.0014(10)
C6 0.0378(17) 0.0245(13) 0.0239(13) -0.0037(11) 0.0162(13) -0.0026(10)
C7 0.0278(15) 0.0211(12) 0.0225(12) -0.0004(10) 0.0090(12) 0.0010(10)
C8 0.0309(16) 0.0184(12) 0.0218(12) 0.0016(11) 0.0091(12) 0.0018(10)
C9 0.0290(15) 0.0199(12) 0.0274(13) 0.0017(11) 0.0152(12) -0.0017(10)
C10 0.0248(15) 0.0229(12) 0.0304(13) -0.0024(11) 0.0145(12) -0.0044(10)
C11 0.0333(16) 0.0190(12) 0.0225(12) 0.0013(11) 0.0142(12) 0.0026(10)
C12 0.0281(15) 0.0237(12) 0.0205(12) 0.0008(10) 0.0138(12) -0.0004(10)
C13 0.0221(14) 0.0177(12) 0.0302(13) 0.0000(10) 0.0121(12) -0.0013(10)
C14 0.0249(14) 0.0218(12) 0.0223(12) 0.0035(10) 0.0069(11) 0.0006(10)
C15 0.0231(14) 0.0174(12) 0.0288(13) 0.0009(10) 0.0134(12) 0.0005(10)
C16 0.0263(15) 0.0199(12) 0.0262(13) -0.0015(10) 0.0126(12) -0.0040(10)
C17 0.0246(15) 0.0294(13) 0.0221(12) 0.0010(11) 0.0120(11) -0.0021(10)
C18 0.0286(15) 0.0193(12) 0.0258(13) 0.0026(10) 0.0127(12) 0.0037(10)
C19 0.0199(14) 0.0183(12) 0.0265(13) -0.0023(10) 0.0118(11) -0.0011(10)
C20 0.0249(14) 0.0228(12) 0.0205(12) -0.0013(10) 0.0116(11) -0.0001(10)
C21 0.0231(14) 0.0183(12) 0.0239(12) -0.0002(10) 0.0132(11) 0.0016(9)
C22 0.0285(15) 0.0167(12) 0.0265(13) -0.0028(10) 0.0123(12) -0.0037(10)
C23 0.0287(15) 0.0252(13) 0.0217(12) -0.0024(11) 0.0117(11) -0.0003(10)
C24 0.0253(15) 0.0210(12) 0.0253(13) 0.0015(10) 0.0110(12) 0.0032(10)

loop_
_atom_type_symbol
_atom_type_description
_atom_type_scat_dispersion_real
_atom_type_scat_dispersion_imag
_atom_type_scat_source
C C 0.0033 0.0016 'International Tables Vol C Tables 4.2.6.8 and 6.1.1.4'
H H 0.0000 0.0000 'International Tables Vol C Tables 4.2.6.8 and 6.1.1.4'
N N 0.0061 0.0033 'International Tables Vol C Tables 4.2.6.8 and 6.1.1.4'
O O 0.0106 0.0060 'International Tables Vol C Tables 4.2.6.8 and 6.1.1.4'

loop_
_geom_angle_atom_site_label_1
_geom_angle_atom_site_label_2
_geom_angle_atom_site_label_3
_geom_angle_site_symmetry_1
_geom_angle_site_symmetry_3
_geom_angle
_geom_angle_publ_flag
C13 O1 H1O . . 111(2) ?
C15 O2 H2O . . 113(2) ?
C19 O3 H3O . . 112(2) ?
C21 O4 H4O . . 110(2) ?
C1 N1 C3 . . 109.6(2) ?
C1 N1 C5 . . 108.6(2) ?
C3 N1 C5 . . 108.2(2) ?
C4 N2 C6 . . 108.5(2) ?
C4 N2 C2 . . 109.38(19) ?
C6 N2 C2 . . 108.4(2) ?
C7 N3 C11 . . 107.77(19) ?
C7 N3 C9 . . 108.61(19) ?
C11 N3 C9 . . 108.3(2) ?
C8 N4 C12 . . 108.1(2) ?
C8 N4 C10 . . 108.79(19) ?
C12 N4 C10 . . 108.05(19) ?
N1 C1 C2 . . 110.2(2) ?
N1 C1 H1A . . 109.6 ?
C2 C1 H1A . . 109.6 ?
N1 C1 H1B . . 109.6 ?
C2 C1 H1B . . 109.6 ?
H1A C1 H1B . . 108.1 ?
N2 C2 C1 . . 109.9(2) ?
N2 C2 H2A . . 109.7 ?
C1 C2 H2A . . 109.7 ?
N2 C2 H2B . . 109.7 ?
C1 C2 H2B . . 109.7 ?
H2A C2 H2B . . 108.2 ?
N1 C3 C4 . . 110.2(2) ?
N1 C3 H3A . . 109.6 ?
C4 C3 H3A . . 109.6 ?
N1 C3 H3B . . 109.6 ?
C4 C3 H3B . . 109.6 ?
H3A C3 H3B . . 108.1 ?
N2 C4 C3 . . 109.8(2) ?
N2 C4 H4A . . 109.7 ?
C3 C4 H4A . . 109.7 ?
N2 C4 H4B . . 109.7 ?
C3 C4 H4B . . 109.7 ?
H4A C4 H4B . . 108.2 ?
N1 C5 C6 . . 109.8(2) ?
N1 C5 H5A . . 109.7 ?
C6 C5 H5A . . 109.7 ?
N1 C5 H5B . . 109.7 ?
C6 C5 H5B . . 109.7 ?
H5A C5 H5B . . 108.2 ?
N2 C6 C5 . . 110.4(2) ?
N2 C6 H6A . . 109.6 ?
C5 C6 H6A . . 109.6 ?
N2 C6 H6B . . 109.6 ?
C5 C6 H6B . . 109.6 ?
H6A C6 H6B . . 108.1 ?
N3 C7 C8 . . 110.4(2) ?
N3 C7 H7A . . 109.6 ?
C8 C7 H7A . . 109.6 ?
N3 C7 H7B . . 109.6 ?
C8 C7 H7B . . 109.6 ?
H7A C7 H7B . . 108.1 ?
N4 C8 C7 . . 110.20(19) ?
N4 C8 H8A . . 109.6 ?
C7 C8 H8A . . 109.6 ?
N4 C8 H8B . . 109.6 ?
C7 C8 H8B . . 109.6 ?
H8A C8 H8B . . 108.1 ?
N3 C9 C10 . . 110.6(2) ?
N3 C9 H9A . . 109.5 ?
C10 C9 H9A . . 109.5 ?
N3 C9 H9B . . 109.5 ?
C10 C9 H9B . . 109.5 ?
H9A C9 H9B . . 108.1 ?
N4 C10 C9 . . 110.0(2) ?
N4 C10 H10A . . 109.7 ?
C9 C10 H10A . . 109.7 ?
N4 C10 H10B . . 109.7 ?
C9 C10 H10B . . 109.7 ?
H10A C10 H10B . . 108.2 ?
N3 C11 C12 . . 110.32(19) ?
N3 C11 H11A . . 109.6 ?
C12 C11 H11A . . 109.6 ?
N3 C11 H11B . . 109.6 ?
C12 C11 H11B . . 109.6 ?
H11A C11 H11B . . 108.1 ?
N4 C12 C11 . . 110.03(19) ?
N4 C12 H12A . . 109.7 ?
C11 C12 H12A . . 109.7 ?
N4 C12 H12B . . 109.7 ?
C11 C12 H12B . . 109.7 ?
H12A C12 H12B . . 108.2 ?
O1 C13 C14 . . 116.7(2) ?
O1 C13 C18 . . 123.6(2) ?
C14 C13 C18 . . 119.7(2) ?
C13 C14 C15 . . 120.8(2) ?
C13 C14 H14 . . 119.6 ?
C15 C14 H14 . . 119.6 ?
O2 C15 C14 . . 116.7(2) ?
O2 C15 C16 . . 123.5(2) ?
C14 C15 C16 . . 119.8(2) ?
C17 C16 C15 . . 118.9(2) ?
C17 C16 H16 . . 120.5 ?
C15 C16 H16 . . 120.5 ?
C18 C17 C16 . . 121.7(2) ?
C18 C17 H17 . . 119.2 ?
C16 C17 H17 . . 119.1 ?
C17 C18 C13 . . 119.1(2) ?
C17 C18 H18 . . 120.5 ?
C13 C18 H18 . . 120.5 ?
O3 C19 C20 . . 118.0(2) ?
O3 C19 C24 . . 121.8(2) ?
C20 C19 C24 . . 120.2(2) ?
C21 C20 C19 . . 120.2(2) ?
C21 C20 H20 . . 119.9 ?
C19 C20 H20 . . 119.9 ?
O4 C21 C20 . . 118.1(2) ?
O4 C21 C22 . . 122.3(2) ?
C20 C21 C22 . . 119.6(2) ?
C23 C22 C21 . . 119.8(2) ?
C23 C22 H22 . . 120.1 ?
C21 C22 H22 . . 120.1 ?
C22 C23 C24 . . 121.1(2) ?
C22 C23 H23 . . 119.4 ?
C24 C23 H23 . . 119.4 ?
C23 C24 C19 . . 119.1(2) ?
C23 C24 H24 . . 120.5 ?
C19 C24 H24 . . 120.5 ?

loop_
_geom_bond_atom_site_label_1
_geom_bond_atom_site_label_2
_geom_bond_site_symmetry_2
_geom_bond_distance
_geom_bond_publ_flag
O1 C13 . 1.356(3) ?
O1 H1O . 0.85(2) ?
O2 C15 . 1.360(3) ?
O2 H2O . 0.85(3) ?
O3 C19 . 1.362(3) ?
O3 H3O . 0.85(2) ?
O4 C21 . 1.360(3) ?
O4 H4O . 0.85(2) ?
N1 C1 . 1.479(3) ?
N1 C3 . 1.479(4) ?
N1 C5 . 1.479(3) ?
N2 C4 . 1.477(3) ?
N2 C6 . 1.482(3) ?
N2 C2 . 1.481(3) ?
N3 C7 . 1.478(3) ?
N3 C11 . 1.483(3) ?
N3 C9 . 1.484(3) ?
N4 C8 . 1.482(3) ?
N4 C12 . 1.486(3) ?
N4 C10 . 1.488(3) ?
C1 C2 . 1.545(3) ?
C1 H1A . 0.9900 ?
C1 H1B . 0.9900 ?
C2 H2A . 0.9900 ?
C2 H2B . 0.9900 ?
C3 C4 . 1.547(3) ?
C3 H3A . 0.9900 ?
C3 H3B . 0.9900 ?
C4 H4A . 0.9900 ?
C4 H4B . 0.9900 ?
C5 C6 . 1.541(3) ?
C5 H5A . 0.9900 ?
C5 H5B . 0.9900 ?
C6 H6A . 0.9900 ?
C6 H6B . 0.9900 ?
C7 C8 . 1.548(3) ?
C7 H7A . 0.9900 ?
C7 H7B . 0.9900 ?
C8 H8A . 0.9900 ?
C8 H8B . 0.9900 ?
C9 C10 . 1.544(3) ?
C9 H9A . 0.9900 ?
C9 H9B . 0.9900 ?
C10 H10A . 0.9900 ?
C10 H10B . 0.9900 ?
C11 C12 . 1.553(3) ?
C11 H11A . 0.9900 ?
C11 H11B . 0.9900 ?
C12 H12A . 0.9900 ?
C12 H12B . 0.9900 ?
C13 C14 . 1.392(3) ?
C13 C18 . 1.397(4) ?
C14 C15 . 1.389(3) ?
C14 H14 . 0.9500 ?
C15 C16 . 1.398(4) ?
C16 C17 . 1.391(3) ?
C16 H16 . 0.9500 ?
C17 C18 . 1.386(3) ?
C17 H17 . 0.9500 ?
C18 H18 . 0.9500 ?
C19 C20 . 1.393(3) ?
C19 C24 . 1.399(3) ?
C20 C21 . 1.395(3) ?
C20 H20 . 0.9500 ?
C21 C22 . 1.397(3) ?
C22 C23 . 1.387(3) ?
C22 H22 . 0.9500 ?
C23 C24 . 1.389(3) ?
C23 H23 . 0.9500 ?
C24 H24 . 0.9500 ?

loop_
_geom_hbond_atom_site_label_D
_geom_hbond_atom_site_label_H
_geom_hbond_atom_site_label_A
_geom_hbond_site_symmetry_A
_geom_hbond_distance_DH
_geom_hbond_distance_HA
_geom_hbond_distance_DA
_geom_hbond_angle_DHA
O1 H1O N1 2_655 0.85(2) 1.81(2) 2.639(3) 167(3)
O2 H2O N2 1_555 0.85(3) 1.84(2) 2.670(3) 169(3)
O3 H3O N3 2_555 0.85(2) 1.88(2) 2.718(3) 171(2)
O4 H4O N4 1_555 0.85(2) 1.93(2) 2.763(3) 169(3)
C23 H23 O1 4_475 0.95 2.55 3.330(3) 139
